data_4322247
loop_
_publ_author_name
'Mohammed Fettouhi'
'Mazen Khaled'
'Abdel Waheed'
'St\'ephane Golhen'
'Lahc\`ene Ouahab'
'Jean-Pascal Sutter'
'Olivier Kahn'

_publ_section_title
;
 Manganese (II) Coordination Complexes Involving Nitronyl Nitroxide
 Radicals
;
_journal_name_full 'Inorganic Chemistry'
_journal_page_first 3967
_journal_page_last 3971
_journal_paper_doi 10.1021/ic9905751
_journal_volume 38
_journal_year 1999
_chemical_formula_sum 'C48 H64 Mn N18 O8'
_chemical_formula_weight 1076.11
_chemical_name_systematic
; 
 ? 
;
_space_group_IT_number 2
_symmetry_cell_setting triclinic
_symmetry_space_group_name_Hall '-P 1'
_symmetry_space_group_name_H-M 'P -1'
_atom_sites_solution_hydrogens geom
_atom_sites_solution_primary direct
_atom_sites_solution_secondary difmap
_audit_creation_method SHELXL-97
_cell_angle_alpha 90.20(2)
_cell_angle_beta 102.94(4)
_cell_angle_gamma 91.86(4)
_cell_formula_units_Z 1
_cell_length_a 7.177(4)
_cell_length_b 13.767(3)
_cell_length_c 13.928(4)
_cell_measurement_reflns_used 25
_cell_measurement_temperature 293(2)
_cell_measurement_theta_max 11.629
_cell_measurement_theta_min 6.160
_cell_volume 1340.4(9)
_computing_structure_refinement 'SHELXL-97 (Sheldrick, 1997)'
_computing_structure_solution 'SHELXS-97 (Sheldrick, 1990)'
_diffrn_ambient_temperature 293(2)
_diffrn_measured_fraction_theta_full 0.990
_diffrn_measured_fraction_theta_max 0.990
_diffrn_radiation_monochromator graphite
_diffrn_radiation_source 'fine-focus sealed tube'
_diffrn_radiation_type MoK\a
_diffrn_radiation_wavelength 0.71073
_diffrn_reflns_av_R_equivalents 0.0141
_diffrn_reflns_av_sigmaI/netI 0.0429
_diffrn_reflns_limit_h_max 9
_diffrn_reflns_limit_h_min 0
_diffrn_reflns_limit_k_max 18
_diffrn_reflns_limit_k_min -18
_diffrn_reflns_limit_l_max 17
_diffrn_reflns_limit_l_min -18
_diffrn_reflns_number 6915
_diffrn_reflns_theta_full 27.97
_diffrn_reflns_theta_max 27.97
_diffrn_reflns_theta_min 1.48
_exptl_absorpt_coefficient_mu 0.315
_exptl_crystal_density_diffrn 1.333
_exptl_crystal_density_method 'not measured'
_exptl_crystal_F_000 567
_refine_diff_density_max 0.261
_refine_diff_density_min -0.364
_refine_diff_density_rms 0.054
_refine_ls_extinction_method none
_refine_ls_goodness_of_fit_ref 0.906
_refine_ls_hydrogen_treatment mixed
_refine_ls_matrix_type full
_refine_ls_number_parameters 348
_refine_ls_number_reflns 6405
_refine_ls_number_restraints 0
_refine_ls_restrained_S_all 0.906
_refine_ls_R_factor_all 0.0795
_refine_ls_R_factor_gt 0.0418
_refine_ls_shift/su_max 0.000
_refine_ls_shift/su_mean 0.000
_refine_ls_structure_factor_coef Fsqd
_refine_ls_weighting_details 'w=1/[\s^2^(Fo^2^)+(0.0715P)^2^+0.6447P] where P=(Fo^2^+2Fc^2^)/3'
_refine_ls_weighting_scheme calc
_refine_ls_wR_factor_gt 0.1041
_refine_ls_wR_factor_ref 0.1215
_reflns_number_gt 4554
_reflns_number_total 6405
_reflns_threshold_expression >2sigma(I)
_cod_data_source_file ic9905751_2.cif
_cod_data_source_block B
_cod_depositor_comments
;
The following automatic conversions were performed:

'_refine_ls_weighting_scheme' value 'calc
w=1/[\s^2^(Fo^2^)+(0.0715P)^2^+0.6447P] where P=(Fo^2^+2Fc^2^)/3' was
changed to 'calc'. New tag '_refine_ls_weighting_details' was
created. The value of the new tag was set to
'w=1/[\s^2^(Fo^2^)+(0.0715P)^2^+0.6447P] where P=(Fo^2^+2Fc^2^)/3'.

Automatic conversion script
Id: cif_fix_values 3143 2015-03-26 13:38:13Z robertas 
;
_cod_database_code 4322247

loop_
_symmetry_equiv_pos_as_xyz
'x, y, z'
'-x, -y, -z'

loop_
_atom_site_label
_atom_site_type_symbol
_atom_site_fract_x
_atom_site_fract_y
_atom_site_fract_z
_atom_site_U_iso_or_equiv
_atom_site_adp_type
_atom_site_occupancy
_atom_site_calc_flag
_atom_site_refinement_flags
_atom_site_disorder_assembly
_atom_site_disorder_group
Mn1 Mn 0.0000 0.0000 0.0000 0.02246(11) Uani 1 d S . .
N1 N -0.2293(2) -0.03256(13) 0.07763(13) 0.0314(4) Uani 1 d . . .
N2 N -0.2261(3) -0.07627(14) 0.14644(14) 0.0364(4) Uani 1 d . . .
N3 N -0.2287(4) -0.1220(2) 0.21655(17) 0.0671(7) Uani 1 d . . .
N7 N -0.1945(2) -0.06740(12) -0.14228(11) 0.0277(4) Uani 1 d . . .
O1 O -0.3625(3) -0.09856(17) -0.52114(13) 0.0594(5) Uani 1 d . . .
O2 O -0.8110(2) -0.22728(14) -0.36231(12) 0.0482(4) Uani 1 d . . .
N9 N -0.5077(2) -0.14439(13) -0.50445(13) 0.0325(4) Uani 1 d . . .
N8 N -0.7269(2) -0.20004(12) -0.42958(12) 0.0297(4) Uani 1 d . . .
C13 C -0.3857(3) -0.06796(15) -0.15749(14) 0.0294(4) Uani 1 d . . .
H13 H -0.4397 -0.0472 -0.1065 0.035 Uiso 1 calc R . .
C14 C -0.5068(3) -0.09773(15) -0.24498(15) 0.0294(4) Uani 1 d . . .
H14 H -0.6387 -0.0969 -0.2523 0.035 Uiso 1 calc R . .
C15 C -0.4288(3) -0.12887(14) -0.32164(14) 0.0263(4) Uani 1 d . . .
C16 C -0.2300(3) -0.13113(15) -0.30585(14) 0.0302(4) Uani 1 d . . .
H16 H -0.1725 -0.1533 -0.3550 0.036 Uiso 1 calc R . .
C17 C -0.1204(3) -0.09988(15) -0.21593(15) 0.0296(4) Uani 1 d . . .
H17 H 0.0120 -0.1015 -0.2060 0.035 Uiso 1 calc R . .
C18 C -0.5516(3) -0.15751(14) -0.41658(14) 0.0269(4) Uani 1 d . . .
C20 C -0.6516(3) -0.19567(15) -0.58511(14) 0.0312(4) Uani 1 d . . .
C19 C -0.8256(3) -0.20131(16) -0.53742(15) 0.0336(5) Uani 1 d . . .
C23 C -0.5667(4) -0.2926(2) -0.6000(2) 0.0545(7) Uani 1 d . . .
H23A H -0.4479 -0.2817 -0.6198 0.082 Uiso 1 calc R . .
H23B H -0.6542 -0.3295 -0.6502 0.082 Uiso 1 calc R . .
H23C H -0.5441 -0.3280 -0.5394 0.082 Uiso 1 calc R . .
C24 C -0.6804(4) -0.13790(19) -0.67943(16) 0.0453(6) Uani 1 d . . .
H24A H -0.7124 -0.0726 -0.6667 0.068 Uiso 1 calc R . .
H24B H -0.7824 -0.1678 -0.7282 0.068 Uiso 1 calc R . .
H24C H -0.5647 -0.1367 -0.7032 0.068 Uiso 1 calc R . .
C22 C -0.9541(5) -0.2916(2) -0.5621(2) 0.0663(9) Uani 1 d . . .
H22A H -0.8804 -0.3483 -0.5436 0.100 Uiso 1 calc R . .
H22B H -1.0089 -0.2940 -0.6316 0.100 Uiso 1 calc R . .
H22C H -1.0545 -0.2899 -0.5268 0.100 Uiso 1 calc R . .
C21 C -0.9411(4) -0.1094(2) -0.55166(19) 0.0520(7) Uani 1 d . . .
H21A H -1.0286 -0.1106 -0.5086 0.078 Uiso 1 calc R . .
H21B H -1.0115 -0.1064 -0.6188 0.078 Uiso 1 calc R . .
H21C H -0.8560 -0.0535 -0.5365 0.078 Uiso 1 calc R . .
N4 N 0.1270(2) -0.15200(11) 0.03567(12) 0.0275(4) Uani 1 d . . .
O3 O 0.1453(2) -0.46729(13) 0.23426(14) 0.0505(4) Uani 1 d . . .
O4 O 0.6499(2) -0.41481(12) 0.08369(13) 0.0441(4) Uani 1 d . . .
N6 N 0.2949(2) -0.47891(12) 0.20235(13) 0.0302(4) Uani 1 d . . .
N5 N 0.5415(2) -0.45139(12) 0.13599(13) 0.0303(4) Uani 1 d . . .
C1 C 0.0179(3) -0.22745(14) 0.05405(15) 0.0304(4) Uani 1 d . . .
H1 H -0.1135 -0.2200 0.0430 0.036 Uiso 1 calc R . .
C2 C 0.0899(3) -0.31555(14) 0.08848(15) 0.0300(4) Uani 1 d . . .
H2 H 0.0087 -0.3659 0.1005 0.036 Uiso 1 calc R . .
C3 C 0.2873(3) -0.32782(13) 0.10495(14) 0.0252(4) Uani 1 d . . .
C4 C 0.4001(3) -0.25076(14) 0.08340(15) 0.0294(4) Uani 1 d . . .
H4 H 0.5316 -0.2566 0.0920 0.035 Uiso 1 calc R . .
C5 C 0.3153(3) -0.16572(14) 0.04924(15) 0.0297(4) Uani 1 d . . .
H5 H 0.3926 -0.1149 0.0347 0.036 Uiso 1 calc R . .
C6 C 0.3720(3) -0.41808(14) 0.14558(14) 0.0266(4) Uani 1 d . . .
C8 C 0.4057(3) -0.56950(14) 0.22326(15) 0.0314(4) Uani 1 d . . .
C7 C 0.6019(3) -0.53459(15) 0.20481(15) 0.0316(4) Uani 1 d . . .
C12 C 0.2993(4) -0.64553(17) 0.14888(19) 0.0438(6) Uani 1 d . . .
H12A H 0.1698 -0.6537 0.1562 0.066 Uiso 1 calc R . .
H12B H 0.3618 -0.7063 0.1605 0.066 Uiso 1 calc R . .
H12C H 0.2993 -0.6243 0.0833 0.066 Uiso 1 calc R . .
C11 C 0.4077(4) -0.60166(18) 0.32770(18) 0.0461(6) Uani 1 d . . .
H11A H 0.4490 -0.5480 0.3724 0.069 Uiso 1 calc R . .
H11B H 0.4941 -0.6538 0.3449 0.069 Uiso 1 calc R . .
H11C H 0.2813 -0.6235 0.3318 0.069 Uiso 1 calc R . .
C10 C 0.7389(4) -0.49043(19) 0.29530(18) 0.0450(6) Uani 1 d . . .
H10A H 0.8417 -0.4556 0.2753 0.068 Uiso 1 calc R . .
H10B H 0.7898 -0.5413 0.3395 0.068 Uiso 1 calc R . .
H10C H 0.6714 -0.4466 0.3280 0.068 Uiso 1 calc R . .
C9 C 0.7050(4) -0.60820(17) 0.15550(19) 0.0440(6) Uani 1 d . . .
H9A H 0.6250 -0.6280 0.0932 0.066 Uiso 1 calc R . .
H9B H 0.7326 -0.6639 0.1969 0.066 Uiso 1 calc R . .
H9C H 0.8223 -0.5791 0.1453 0.066 Uiso 1 calc R . .

loop_
_atom_site_aniso_label
_atom_site_aniso_U_11
_atom_site_aniso_U_22
_atom_site_aniso_U_33
_atom_site_aniso_U_23
_atom_site_aniso_U_13
_atom_site_aniso_U_12
Mn1 0.0213(2) 0.0228(2) 0.0213(2) -0.00006(15) 0.00044(15) 0.00069(15)
N1 0.0222(8) 0.0366(9) 0.0345(9) -0.0010(8) 0.0040(7) 0.0023(7)
N2 0.0272(9) 0.0461(11) 0.0335(10) -0.0081(8) 0.0021(7) -0.0036(8)
N3 0.0630(16) 0.095(2) 0.0386(12) 0.0248(13) 0.0042(11) -0.0123(14)
N7 0.0276(9) 0.0290(8) 0.0243(8) -0.0020(6) 0.0014(7) 0.0010(7)
O1 0.0380(10) 0.0975(16) 0.0419(10) -0.0071(10) 0.0111(8) -0.0220(10)
O2 0.0430(10) 0.0678(12) 0.0321(8) 0.0013(8) 0.0084(7) -0.0218(8)
N9 0.0270(9) 0.0416(10) 0.0278(8) -0.0086(7) 0.0048(7) -0.0046(7)
N8 0.0279(9) 0.0336(9) 0.0251(8) -0.0021(7) 0.0017(7) -0.0048(7)
C13 0.0278(10) 0.0336(10) 0.0261(9) -0.0060(8) 0.0044(8) 0.0015(8)
C14 0.0214(9) 0.0356(11) 0.0298(10) -0.0055(8) 0.0024(8) 0.0026(8)
C15 0.0262(10) 0.0261(9) 0.0241(9) -0.0037(7) 0.0008(7) -0.0003(7)
C16 0.0287(10) 0.0356(11) 0.0260(9) -0.0064(8) 0.0054(8) 0.0009(8)
C17 0.0217(9) 0.0359(11) 0.0299(10) -0.0044(8) 0.0035(8) 0.0002(8)
C18 0.0250(10) 0.0279(9) 0.0262(9) -0.0043(7) 0.0029(8) 0.0001(8)
C20 0.0327(11) 0.0344(11) 0.0234(9) -0.0075(8) -0.0003(8) 0.0018(9)
C19 0.0286(11) 0.0420(12) 0.0253(10) -0.0049(8) -0.0032(8) -0.0073(9)
C23 0.0668(18) 0.0488(15) 0.0440(14) -0.0155(11) 0.0014(13) 0.0212(13)
C24 0.0513(15) 0.0544(15) 0.0284(11) 0.0022(10) 0.0050(10) -0.0001(12)
C22 0.0666(19) 0.078(2) 0.0465(15) -0.0155(14) 0.0028(14) -0.0446(17)
C21 0.0362(13) 0.0746(19) 0.0439(14) 0.0012(12) 0.0036(11) 0.0200(13)
N4 0.0266(8) 0.0245(8) 0.0291(8) 0.0007(6) 0.0017(7) 0.0016(6)
O3 0.0394(10) 0.0505(10) 0.0678(12) 0.0160(9) 0.0245(9) 0.0074(8)
O4 0.0339(9) 0.0439(9) 0.0598(11) 0.0136(8) 0.0208(8) 0.0076(7)
N6 0.0296(9) 0.0263(8) 0.0356(9) 0.0038(7) 0.0091(7) 0.0019(7)
N5 0.0286(9) 0.0268(8) 0.0357(9) 0.0037(7) 0.0075(7) 0.0032(7)
C1 0.0232(10) 0.0295(10) 0.0361(11) 0.0013(8) 0.0016(8) 0.0025(8)
C2 0.0237(10) 0.0257(10) 0.0391(11) 0.0027(8) 0.0044(8) -0.0018(8)
C3 0.0252(10) 0.0216(9) 0.0279(9) 0.0001(7) 0.0039(8) 0.0022(7)
C4 0.0224(9) 0.0266(10) 0.0386(11) 0.0010(8) 0.0056(8) 0.0010(8)
C5 0.0267(10) 0.0252(9) 0.0372(11) 0.0016(8) 0.0071(8) -0.0016(8)
C6 0.0242(9) 0.0243(9) 0.0305(10) 0.0011(7) 0.0041(8) 0.0024(7)
C8 0.0380(12) 0.0231(9) 0.0323(10) 0.0024(8) 0.0058(9) 0.0035(8)
C7 0.0342(11) 0.0271(10) 0.0320(10) 0.0015(8) 0.0030(9) 0.0083(8)
C12 0.0512(15) 0.0299(11) 0.0476(13) -0.0001(9) 0.0063(11) -0.0052(10)
C11 0.0592(16) 0.0395(13) 0.0402(13) 0.0123(10) 0.0112(11) 0.0080(11)
C10 0.0364(13) 0.0505(14) 0.0430(13) -0.0072(11) -0.0026(10) 0.0063(11)
C9 0.0495(15) 0.0363(12) 0.0488(14) 0.0004(10) 0.0142(11) 0.0164(11)

loop_
_atom_type_symbol
_atom_type_description
_atom_type_scat_dispersion_real
_atom_type_scat_dispersion_imag
_atom_type_scat_source
C C 0.0033 0.0016 'International Tables Vol C Tables 4.2.6.8 and 6.1.1.4'
H H 0.0000 0.0000 'International Tables Vol C Tables 4.2.6.8 and 6.1.1.4'
Mn Mn 0.3368 0.7283 'International Tables Vol C Tables 4.2.6.8 and 6.1.1.4'
N N 0.0061 0.0033 'International Tables Vol C Tables 4.2.6.8 and 6.1.1.4'
O O 0.0106 0.0060 'International Tables Vol C Tables 4.2.6.8 and 6.1.1.4'

loop_
_geom_angle_atom_site_label_1
_geom_angle_atom_site_label_2
_geom_angle_atom_site_label_3
_geom_angle
_geom_angle_site_symmetry_1
_geom_angle_site_symmetry_3
_geom_angle_publ_flag
N1 Mn1 N1 180.0 2 . ?
N1 Mn1 N4 91.71(7) 2 2 ?
N1 Mn1 N4 88.29(7) . 2 ?
N1 Mn1 N4 88.29(7) 2 . ?
N1 Mn1 N4 91.71(7) . . ?
N4 Mn1 N4 180.0 2 . ?
N1 Mn1 N7 91.21(7) 2 . ?
N1 Mn1 N7 88.79(7) . . ?
N4 Mn1 N7 91.75(6) 2 . ?
N4 Mn1 N7 88.25(6) . . ?
N1 Mn1 N7 88.79(7) 2 2 ?
N1 Mn1 N7 91.21(7) . 2 ?
N4 Mn1 N7 88.25(6) 2 2 ?
N4 Mn1 N7 91.75(6) . 2 ?
N7 Mn1 N7 180.0 . 2 ?
N2 N1 Mn1 129.73(16) . . ?
N1 N2 N3 177.9(2) . . ?
C13 N7 C17 117.15(17) . . ?
C13 N7 Mn1 121.43(13) . . ?
C17 N7 Mn1 121.20(13) . . ?
O1 N9 C18 126.83(18) . . ?
O1 N9 C20 121.88(18) . . ?
C18 N9 C20 111.24(17) . . ?
O2 N8 C18 126.69(17) . . ?
O2 N8 C19 122.64(17) . . ?
C18 N8 C19 110.31(17) . . ?
N7 C13 C14 123.39(19) . . ?
C15 C14 C13 119.03(19) . . ?
C14 C15 C16 118.14(18) . . ?
C14 C15 C18 120.75(18) . . ?
C16 C15 C18 121.10(18) . . ?
C17 C16 C15 118.73(19) . . ?
N7 C17 C16 123.52(19) . . ?
N9 C18 N8 109.47(17) . . ?
N9 C18 C15 125.20(18) . . ?
N8 C18 C15 125.32(18) . . ?
N9 C20 C24 110.42(18) . . ?
N9 C20 C23 105.65(18) . . ?
C24 C20 C23 109.7(2) . . ?
N9 C20 C19 100.14(15) . . ?
C24 C20 C19 114.90(19) . . ?
C23 C20 C19 115.1(2) . . ?
N8 C19 C22 110.24(19) . . ?
N8 C19 C21 104.81(18) . . ?
C22 C19 C21 111.3(2) . . ?
N8 C19 C20 100.62(16) . . ?
C22 C19 C20 115.7(2) . . ?
C21 C19 C20 113.1(2) . . ?
C1 N4 C5 117.00(17) . . ?
C1 N4 Mn1 121.03(14) . . ?
C5 N4 Mn1 121.59(13) . . ?
O3 N6 C6 127.37(18) . . ?
O3 N6 C8 121.18(17) . . ?
C6 N6 C8 111.42(17) . . ?
O4 N5 C6 126.70(17) . . ?
O4 N5 C7 121.99(17) . . ?
C6 N5 C7 111.03(17) . . ?
N4 C1 C2 123.56(19) . . ?
C1 C2 C3 118.75(18) . . ?
C4 C3 C2 117.85(18) . . ?
C4 C3 C6 121.16(18) . . ?
C2 C3 C6 120.98(18) . . ?
C5 C4 C3 119.18(19) . . ?
N4 C5 C4 123.61(19) . . ?
N6 C6 N5 109.38(17) . . ?
N6 C6 C3 124.60(18) . . ?
N5 C6 C3 125.96(18) . . ?
N6 C8 C11 109.17(18) . . ?
N6 C8 C12 105.80(18) . . ?
C11 C8 C12 110.38(19) . . ?
N6 C8 C7 101.02(16) . . ?
C11 C8 C7 115.34(19) . . ?
C12 C8 C7 114.17(19) . . ?
N5 C7 C9 109.69(18) . . ?
N5 C7 C10 106.05(18) . . ?
C9 C7 C10 109.85(19) . . ?
N5 C7 C8 100.38(16) . . ?
C9 C7 C8 115.77(19) . . ?
C10 C7 C8 114.17(19) . . ?

loop_
_geom_bond_atom_site_label_1
_geom_bond_atom_site_label_2
_geom_bond_distance
_geom_bond_site_symmetry_2
_geom_bond_publ_flag
Mn1 N1 2.198(2) 2 ?
Mn1 N1 2.198(2) . ?
Mn1 N4 2.3204(18) 2 ?
Mn1 N4 2.3204(18) . ?
Mn1 N7 2.3239(19) . ?
Mn1 N7 2.3239(19) 2 ?
N1 N2 1.130(3) . ?
N2 N3 1.167(3) . ?
N7 C13 1.341(3) . ?
N7 C17 1.338(3) . ?
O1 N9 1.267(2) . ?
O2 N8 1.274(2) . ?
N9 C18 1.342(3) . ?
N9 C20 1.501(3) . ?
N8 C18 1.344(3) . ?
N8 C19 1.510(3) . ?
C13 C14 1.381(3) . ?
C14 C15 1.385(3) . ?
C15 C16 1.395(3) . ?
C15 C18 1.461(3) . ?
C16 C17 1.380(3) . ?
C20 C24 1.516(3) . ?
C20 C23 1.518(3) . ?
C20 C19 1.540(3) . ?
C19 C22 1.515(3) . ?
C19 C21 1.524(3) . ?
N4 C1 1.340(3) . ?
N4 C5 1.342(3) . ?
O3 N6 1.265(2) . ?
O4 N5 1.273(2) . ?
N6 C6 1.343(3) . ?
N6 C8 1.495(3) . ?
N5 C6 1.348(3) . ?
N5 C7 1.508(3) . ?
C1 C2 1.379(3) . ?
C2 C3 1.399(3) . ?
C3 C4 1.388(3) . ?
C3 C6 1.461(3) . ?
C4 C5 1.374(3) . ?
C8 C11 1.519(3) . ?
C8 C12 1.529(3) . ?
C8 C7 1.548(3) . ?
C7 C9 1.522(3) . ?
C7 C10 1.525(3) . ?
